data_4031983
loop_
_publ_author_name
'Vasilenko, Vladislav'
'Roth, Torsten'
'Blasius, Clemens K.'
'Intorp, Sebastian N.'
'Wadepohl, Hubert'
'Gade, Lutz H.'

_publ_section_title
;
 A modular approach to neutral P,N-ligands: synthesis and coordination
 chemistry.
;
_journal_name_full 'Beilstein journal of organic chemistry'
_journal_page_first 846
_journal_page_last 853
_journal_paper_doi 10.3762/bjoc.12.83
_journal_volume 12
_journal_year 2016
_chemical_formula_moiety 'C33 H40 N P Rh, B F4'
_chemical_formula_sum 'C33 H40 B F4 N P Rh'
_chemical_formula_weight 671.35
_space_group_crystal_system monoclinic
_space_group_IT_number 14
_space_group_name_Hall '-P 2ybc'
_space_group_name_H-M_alt 'P 1 21/c 1'
_symmetry_cell_setting monoclinic
_symmetry_Int_Tables_number 14
_symmetry_space_group_name_Hall '-P 2ybc'
_symmetry_space_group_name_H-M 'P 1 21/c 1'
_atom_sites_solution_hydrogens mixed
_atom_sites_solution_primary iterative
_atom_sites_solution_secondary difmap
_audit_block_code ga_tro131
_audit_creation_date 2016-01-25
_audit_creation_method
;
Olex2 1.2
(compiled 2015.09.30 svn.r3233 for OlexSys, GUI svn.r5103)
;
_audit_update_record '25.01.2016 18:36:13 CET UTC+01:00  encif 1.38'
_cell_angle_alpha 90
_cell_angle_beta 106.643(10)
_cell_angle_gamma 90
_cell_formula_units_Z 4
_cell_length_a 12.941(5)
_cell_length_b 12.948(6)
_cell_length_c 19.111(8)
_cell_measurement_reflns_used 7548
_cell_measurement_temperature 100(2)
_cell_measurement_theta_max 32.53
_cell_measurement_theta_min 2.27
_cell_volume 3068(2)
_computing_cell_refinement
;
SAINT (see _computing_data_reduction). Includes estimated systematic errors
 of the unit cell constants from Monte Carlo simulations.
;
_computing_data_collection 'SMART-5.631 (Bruker AXS, 2003)'
_computing_data_reduction 'SAINT V8.34A (Bruker AXS, 1997-2013),SADABS-2014_5 (Sheldrick and Bruker AXS, 1997-2014)'
_computing_molecular_graphics 'Olex2 (Dolomanov et al., 2009)'
_computing_publication_material 'encif (Wadepohl, 2009-15); encifer 1.5 (CCDC, 2014)'
_computing_structure_refinement 'ShelXL (Sheldrick, 2015)'
_computing_structure_solution 'SUPERFLIP (Palatinus, 2007-2009)'
_diffrn_ambient_environment 'perfluoro polyether oil / N~2~'
_diffrn_ambient_temperature 100(1)
_diffrn_detector 'CCD plate'
_diffrn_detector_area_resol_mean 8.19
_diffrn_detector_type CCD-PXL-KAF2
_diffrn_measured_fraction_theta_full 1.000
_diffrn_measured_fraction_theta_max 0.962
_diffrn_measurement_device 'three-circle diffractometer'
_diffrn_measurement_device_type 'Bruker AXS Smart 1000'
_diffrn_measurement_method '\f- and \w-scans'
_diffrn_measurement_specimen_support 'polyimid foil'
_diffrn_radiation_monochromator graphite
_diffrn_radiation_probe x-ray
_diffrn_radiation_type MoK\a
_diffrn_radiation_wavelength 0.71073
_diffrn_reflns_av_R_equivalents 0.0300
_diffrn_reflns_av_unetI/netI 0.0170
_diffrn_reflns_Laue_measured_fraction_full 1.000
_diffrn_reflns_Laue_measured_fraction_max 0.962
_diffrn_reflns_limit_h_max 19
_diffrn_reflns_limit_h_min -19
_diffrn_reflns_limit_k_max 19
_diffrn_reflns_limit_k_min -19
_diffrn_reflns_limit_l_max 28
_diffrn_reflns_limit_l_min -28
_diffrn_reflns_number 78525
_diffrn_reflns_point_group_measured_fraction_full 1.000
_diffrn_reflns_point_group_measured_fraction_max 0.962
_diffrn_reflns_theta_full 25.242
_diffrn_reflns_theta_max 32.547
_diffrn_reflns_theta_min 1.926
_diffrn_source 'sealed X-Ray tube (Mo)'
_diffrn_source_type 'fine focus tube'
_diffrn_standards_number 0
_exptl_absorpt_coefficient_mu 0.657
_exptl_absorpt_correction_T_max 0.8623
_exptl_absorpt_correction_T_min 0.8050
_exptl_absorpt_correction_type multi-scan
_exptl_absorpt_process_details
;
multi-scan from symmetry-related measurements (Blessing 1995)
SADABS (see _computing_data_reduction)
;
_exptl_crystal_colour orange
_exptl_crystal_density_diffrn 1.453
_exptl_crystal_description block
_exptl_crystal_F_000 1384
_exptl_crystal_size_max 0.300
_exptl_crystal_size_mid 0.290
_exptl_crystal_size_min 0.190
_refine_diff_density_max 1.024
_refine_diff_density_min -0.754
_refine_diff_density_rms 0.073
_refine_ls_extinction_method none
_refine_ls_goodness_of_fit_ref 1.047
_refine_ls_hydrogen_treatment mixed
_refine_ls_matrix_type full
_refine_ls_number_parameters 390
_refine_ls_number_reflns 10718
_refine_ls_number_restraints 21
_refine_ls_restrained_S_all 1.047
_refine_ls_R_factor_all 0.0288
_refine_ls_R_factor_gt 0.0245
_refine_ls_shift/su_max 0.001
_refine_ls_shift/su_mean 0.000
_refine_ls_structure_factor_coef Fsqd
_refine_ls_weighting_details 'w=1/[\s^2^(Fo^2^)+(0.0268P)^2^+2.4544P] where P=(Fo^2^+2Fc^2^)/3'
_refine_ls_weighting_scheme calc
_refine_ls_wR_factor_gt 0.0596
_refine_ls_wR_factor_ref 0.0629
_reflns_Friedel_coverage 0.000
_reflns_number_gt 9691
_reflns_number_total 10718
_reflns_threshold_expression 'I > 2\s(I)'
_cod_data_source_file 1860-5397-12-83-S2.cif
_cod_data_source_block ga_tro131
_cod_depositor_comments 'Adding full bibliography for 4031975--4031986.cif.'
_cod_original_sg_symbol_H-M 'P 21/c'
_cod_database_code 4031983
_audit_block_refno 2401
_audit_block_usercomment trvvsi38
_shelx_space_group_comment
;
The symmetry employed for this shelxl refinement is uniquely defined
by the following loop, which should always be used as a source of
symmetry information in preference to the above space-group names.
They are only intended as comments.
;
_shelx_estimated_absorpt_t_max 0.885
_shelx_estimated_absorpt_t_min 0.827
_shelxl_version_number 2014/7
_olex2_refinement_description
;
1. Fixed Uiso
 At 1.2 times of:
  All C(H) groups, All C(H,H) groups
 At 1.5 times of:
  All C(H,H,H) groups
2. Restrained distances
 B-F1 \\sim B-F2 \\sim B-F3 \\sim B-F4
 with sigma of 0.02
 F1-F2 \\sim F1-F3 \\sim F1-F4 \\sim F2-F3 \\sim F2-F4 \\sim F3-F4
 with sigma of 0.02
3.a Secondary CH2 refined with riding coordinates:
 C28(H28A,H28B), C29(H29A,H29B), C32(H32A,H32B), C33(H33A,H33B)
3.b Aromatic/amide H refined with riding coordinates:
 C7(H7), C9(H9), C15(H15), C16(H16), C17(H17), C18(H18), C19(H19), C21(H21),
 C22(H22), C23(H23), C24(H24), C25(H25)
3.c Idealised Me refined as rotating group:
 C3(H3A,H3B,H3C), C4(H4A,H4B,H4C), C11(H11A,H11B,H11C), C12(H12A,H12B,H12C),
 C13(H13A,H13B,H13C)
;
_olex2_submission_special_instructions 'No special instructions were received'

loop_
_symmetry_equiv_pos_as_xyz
'x, y, z'
'-x, y+1/2, -z+1/2'
'-x, -y, -z'
'x, -y-1/2, z-1/2'

loop_
_atom_site_label
_atom_site_type_symbol
_atom_site_fract_x
_atom_site_fract_y
_atom_site_fract_z
_atom_site_U_iso_or_equiv
_atom_site_adp_type
_atom_site_occupancy
_atom_site_site_symmetry_order
_atom_site_calc_flag
_atom_site_refinement_flags_posn
Rh Rh 0.22192(2) 0.21137(2) 0.41247(2) 0.01038(3) Uani 1 1 d .
P P 0.23519(2) 0.17526(2) 0.53031(2) 0.01229(5) Uani 1 1 d .
N N 0.37335(8) 0.28052(7) 0.46121(5) 0.01185(16) Uani 1 1 d .
C1 C 0.42232(10) 0.26835(9) 0.52931(6) 0.01381(19) Uani 1 1 d .
H1 H 0.4877(14) 0.3007(13) 0.5506(10) 0.017 Uiso 1 1 d R
C2 C 0.38252(10) 0.19503(9) 0.57660(6) 0.01402(19) Uani 1 1 d .
C3 C 0.44147(10) 0.09192(9) 0.57230(7) 0.0183(2) Uani 1 1 d .
H3A H 0.4247 0.0416 0.6058 0.028 Uiso 1 1 calc GR
H3B H 0.5195 0.1039 0.5861 0.028 Uiso 1 1 calc GR
H3C H 0.4175 0.0651 0.5223 0.028 Uiso 1 1 calc GR
C4 C 0.41144(12) 0.23049(11) 0.65632(7) 0.0215(2) Uani 1 1 d .
H4A H 0.3738 0.2952 0.6595 0.032 Uiso 1 1 calc GR
H4B H 0.4895 0.2415 0.6747 0.032 Uiso 1 1 calc GR
H4C H 0.3896 0.1775 0.6858 0.032 Uiso 1 1 calc GR
C5 C 0.42797(9) 0.34092(9) 0.41902(6) 0.01261(19) Uani 1 1 d .
C6 C 0.50321(9) 0.29058(9) 0.39094(7) 0.01404(19) Uani 1 1 d .
C7 C 0.54839(10) 0.34607(10) 0.34457(7) 0.0168(2) Uani 1 1 d .
H7 H 0.6002 0.3134 0.3254 0.020 Uiso 1 1 calc R
C8 C 0.51974(10) 0.44814(10) 0.32558(7) 0.0169(2) Uani 1 1 d .
C9 C 0.44558(10) 0.49617(9) 0.35555(7) 0.0169(2) Uani 1 1 d .
H9 H 0.4262 0.5660 0.3433 0.020 Uiso 1 1 calc R
C10 C 0.39907(10) 0.44401(9) 0.40311(6) 0.0147(2) Uani 1 1 d .
C11 C 0.53308(10) 0.17946(10) 0.40948(7) 0.0192(2) Uani 1 1 d .
H11A H 0.5776 0.1746 0.4604 0.029 Uiso 1 1 calc GR
H11B H 0.5738 0.1530 0.3772 0.029 Uiso 1 1 calc GR
H11C H 0.4674 0.1384 0.4029 0.029 Uiso 1 1 calc GR
C12 C 0.56768(13) 0.50395(11) 0.27306(8) 0.0242(3) Uani 1 1 d .
H12A H 0.6378 0.5330 0.2998 0.036 Uiso 1 1 calc GR
H12B H 0.5192 0.5597 0.2491 0.036 Uiso 1 1 calc GR
H12C H 0.5773 0.4554 0.2361 0.036 Uiso 1 1 calc GR
C13 C 0.31989(11) 0.49703(10) 0.43550(8) 0.0209(2) Uani 1 1 d .
H13A H 0.2568 0.4525 0.4302 0.031 Uiso 1 1 calc GR
H13B H 0.2971 0.5625 0.4100 0.031 Uiso 1 1 calc GR
H13C H 0.3542 0.5106 0.4874 0.031 Uiso 1 1 calc GR
C14 C 0.20748(10) 0.05258(10) 0.56658(7) 0.0175(2) Uani 1 1 d .
C15 C 0.20326(10) -0.03687(10) 0.52524(8) 0.0218(2) Uani 1 1 d .
H15 H 0.2042 -0.0324 0.4758 0.026 Uiso 1 1 calc R
C16 C 0.19760(11) -0.13310(11) 0.55696(11) 0.0323(4) Uani 1 1 d .
H16 H 0.1935 -0.1941 0.5287 0.039 Uiso 1 1 calc R
C17 C 0.19797(12) -0.14002(13) 0.62926(12) 0.0382(4) Uani 1 1 d .
H17 H 0.1961 -0.2059 0.6508 0.046 Uiso 1 1 calc R
C18 C 0.20110(12) -0.05175(14) 0.67035(10) 0.0346(4) Uani 1 1 d .
H18 H 0.2003 -0.0571 0.7198 0.042 Uiso 1 1 calc R
C19 C 0.20543(11) 0.04494(12) 0.63956(8) 0.0247(3) Uani 1 1 d .
H19 H 0.2070 0.1056 0.6678 0.030 Uiso 1 1 calc R
C20 C 0.15771(11) 0.27134(10) 0.56315(6) 0.0174(2) Uani 1 1 d .
C21 C 0.05748(11) 0.24528(12) 0.57244(7) 0.0226(3) Uani 1 1 d .
H21 H 0.0364 0.1749 0.5712 0.027 Uiso 1 1 calc R
C22 C -0.01160(13) 0.32262(14) 0.58348(8) 0.0300(3) Uani 1 1 d .
H22 H -0.0793 0.3046 0.5902 0.036 Uiso 1 1 calc R
C23 C 0.01833(14) 0.42471(14) 0.58469(8) 0.0338(4) Uani 1 1 d .
H23 H -0.0293 0.4770 0.5915 0.041 Uiso 1 1 calc R
C24 C 0.11764(15) 0.45171(12) 0.57596(8) 0.0307(3) Uani 1 1 d .
H24 H 0.1381 0.5223 0.5774 0.037 Uiso 1 1 calc R
C25 C 0.18733(12) 0.37548(10) 0.56513(7) 0.0222(3) Uani 1 1 d .
H25 H 0.2552 0.3942 0.5591 0.027 Uiso 1 1 calc R
C26 C 0.24433(10) 0.19598(11) 0.30155(6) 0.0174(2) Uani 1 1 d .
H26 H 0.3190(15) 0.1967(14) 0.3120(10) 0.021 Uiso 1 1 d R
C27 C 0.19415(10) 0.28888(10) 0.30202(7) 0.0172(2) Uani 1 1 d .
H27 H 0.2397(15) 0.3486(14) 0.3149(10) 0.021 Uiso 1 1 d R
C28 C 0.07512(10) 0.30944(11) 0.26852(7) 0.0209(2) Uani 1 1 d .
H28A H 0.0459 0.2595 0.2285 0.025 Uiso 1 1 calc R
H28B H 0.0654 0.3797 0.2473 0.025 Uiso 1 1 calc R
C29 C 0.01192(11) 0.30024(12) 0.32477(8) 0.0231(3) Uani 1 1 d .
H29A H 0.0190 0.3657 0.3525 0.028 Uiso 1 1 calc R
H29B H -0.0654 0.2904 0.2987 0.028 Uiso 1 1 calc R
C30 C 0.04910(10) 0.21234(11) 0.37788(7) 0.0198(2) Uani 1 1 d .
H30 H 0.0266(16) 0.2182(14) 0.4206(11) 0.024 Uiso 1 1 d R
C31 C 0.08299(10) 0.11507(11) 0.36250(7) 0.0202(2) Uani 1 1 d .
H31 H 0.0833(15) 0.0636(15) 0.3963(10) 0.024 Uiso 1 1 d R
C32 C 0.08328(11) 0.07686(11) 0.28746(8) 0.0227(2) Uani 1 1 d .
H32A H 0.0257 0.1127 0.2499 0.027 Uiso 1 1 calc R
H32B H 0.0671 0.0020 0.2838 0.027 Uiso 1 1 calc R
C33 C 0.19168(11) 0.09551(12) 0.27218(8) 0.0241(3) Uani 1 1 d .
H33A H 0.2413 0.0383 0.2939 0.029 Uiso 1 1 calc R
H33B H 0.1804 0.0939 0.2187 0.029 Uiso 1 1 calc R
F1 F 0.81149(8) 0.30947(7) 0.68431(5) 0.02812(18) Uani 1 1 d D
F2 F 0.66682(10) 0.24286(10) 0.60019(9) 0.0680(5) Uani 1 1 d D
F3 F 0.71879(14) 0.17909(12) 0.71691(9) 0.0684(4) Uani 1 1 d D
F4 F 0.81815(11) 0.14929(9) 0.63993(7) 0.0498(3) Uani 1 1 d D
B B 0.75243(13) 0.22012(12) 0.66103(9) 0.0238(3) Uani 1 1 d D

loop_
_atom_site_aniso_label
_atom_site_aniso_U_11
_atom_site_aniso_U_22
_atom_site_aniso_U_33
_atom_site_aniso_U_23
_atom_site_aniso_U_13
_atom_site_aniso_U_12
Rh 0.00989(4) 0.01330(4) 0.00775(4) -0.00017(3) 0.00222(3) -0.00142(3)
P 0.01505(13) 0.01282(12) 0.00928(11) 0.00074(9) 0.00392(10) 0.00000(10)
N 0.0122(4) 0.0100(4) 0.0127(4) 0.0004(3) 0.0024(3) -0.0003(3)
C1 0.0142(5) 0.0110(4) 0.0137(5) 0.0002(4) 0.0000(4) -0.0006(4)
C2 0.0171(5) 0.0123(5) 0.0105(4) 0.0012(4) 0.0004(4) -0.0007(4)
C3 0.0174(5) 0.0132(5) 0.0223(6) 0.0029(4) 0.0022(4) 0.0013(4)
C4 0.0293(7) 0.0205(6) 0.0108(5) -0.0002(4) -0.0008(4) -0.0024(5)
C5 0.0114(4) 0.0129(5) 0.0126(4) 0.0008(4) 0.0019(4) -0.0020(4)
C6 0.0111(5) 0.0146(5) 0.0151(5) -0.0008(4) 0.0016(4) -0.0011(4)
C7 0.0141(5) 0.0200(5) 0.0169(5) -0.0030(4) 0.0052(4) -0.0031(4)
C8 0.0185(5) 0.0182(5) 0.0139(5) -0.0022(4) 0.0047(4) -0.0075(4)
C9 0.0209(5) 0.0132(5) 0.0165(5) 0.0010(4) 0.0051(4) -0.0039(4)
C10 0.0161(5) 0.0123(5) 0.0154(5) 0.0006(4) 0.0041(4) -0.0007(4)
C11 0.0174(5) 0.0166(5) 0.0239(6) 0.0012(4) 0.0063(5) 0.0040(4)
C12 0.0327(7) 0.0233(6) 0.0206(6) -0.0026(5) 0.0140(5) -0.0114(5)
C13 0.0261(6) 0.0144(5) 0.0262(6) 0.0041(4) 0.0138(5) 0.0045(4)
C14 0.0150(5) 0.0176(5) 0.0203(5) 0.0056(4) 0.0060(4) -0.0009(4)
C15 0.0148(5) 0.0164(5) 0.0327(7) 0.0012(5) 0.0045(5) -0.0016(4)
C16 0.0155(6) 0.0170(6) 0.0606(11) 0.0076(6) 0.0050(6) -0.0019(5)
C17 0.0156(6) 0.0308(8) 0.0668(12) 0.0289(8) 0.0096(7) 0.0002(5)
C18 0.0201(6) 0.0451(9) 0.0405(9) 0.0284(7) 0.0117(6) 0.0035(6)
C19 0.0218(6) 0.0318(7) 0.0226(6) 0.0118(5) 0.0098(5) 0.0028(5)
C20 0.0219(6) 0.0211(5) 0.0093(4) 0.0014(4) 0.0045(4) 0.0068(4)
C21 0.0222(6) 0.0320(7) 0.0140(5) 0.0010(5) 0.0057(4) 0.0073(5)
C22 0.0253(7) 0.0492(9) 0.0145(5) -0.0006(6) 0.0042(5) 0.0160(6)
C23 0.0402(9) 0.0419(9) 0.0162(6) -0.0021(6) 0.0030(6) 0.0250(7)
C24 0.0478(9) 0.0233(6) 0.0180(6) 0.0000(5) 0.0047(6) 0.0148(6)
C25 0.0343(7) 0.0192(6) 0.0129(5) 0.0025(4) 0.0062(5) 0.0066(5)
C26 0.0130(5) 0.0305(6) 0.0093(4) -0.0012(4) 0.0041(4) 0.0013(4)
C27 0.0147(5) 0.0234(6) 0.0122(5) 0.0057(4) 0.0019(4) -0.0025(4)
C28 0.0159(5) 0.0254(6) 0.0181(5) 0.0056(5) -0.0004(4) 0.0021(5)
C29 0.0150(5) 0.0319(7) 0.0204(6) -0.0042(5) 0.0019(4) 0.0069(5)
C30 0.0105(5) 0.0361(7) 0.0130(5) -0.0027(5) 0.0037(4) -0.0033(4)
C31 0.0163(5) 0.0260(6) 0.0157(5) 0.0022(4) 0.0006(4) -0.0094(4)
C32 0.0205(6) 0.0221(6) 0.0212(6) -0.0070(5) -0.0008(5) -0.0039(5)
C33 0.0197(6) 0.0308(7) 0.0198(6) -0.0118(5) 0.0024(5) 0.0033(5)
F1 0.0286(4) 0.0255(4) 0.0276(4) -0.0056(3) 0.0038(4) -0.0049(3)
F2 0.0389(6) 0.0390(6) 0.0907(11) 0.0169(7) -0.0381(7) -0.0078(5)
F3 0.0857(11) 0.0631(9) 0.0752(10) 0.0070(8) 0.0532(9) -0.0225(8)
F4 0.0637(8) 0.0297(5) 0.0569(7) -0.0095(5) 0.0184(6) 0.0104(5)
B 0.0192(6) 0.0199(7) 0.0284(7) 0.0036(5) 0.0005(6) -0.0008(5)

loop_
_atom_type_symbol
_atom_type_description
_atom_type_scat_dispersion_real
_atom_type_scat_dispersion_imag
_atom_type_scat_source
C C 0.0033 0.0016 'International Tables Vol C Tables 4.2.6.8 and 6.1.1.4'
H H 0.0000 0.0000 'International Tables Vol C Tables 4.2.6.8 and 6.1.1.4'
B B 0.0013 0.0007 'International Tables Vol C Tables 4.2.6.8 and 6.1.1.4'
F F 0.0171 0.0103 'International Tables Vol C Tables 4.2.6.8 and 6.1.1.4'
N N 0.0061 0.0033 'International Tables Vol C Tables 4.2.6.8 and 6.1.1.4'
P P 0.1023 0.0942 'International Tables Vol C Tables 4.2.6.8 and 6.1.1.4'
Rh Rh -1.1178 0.9187 'International Tables Vol C Tables 4.2.6.8 and 6.1.1.4'

loop_
_geom_angle_atom_site_label_1
_geom_angle_atom_site_label_2
_geom_angle_atom_site_label_3
_geom_angle
P Rh C27 164.82(4)
N Rh P 81.49(3)
N Rh C26 95.75(5)
N Rh C27 95.87(4)
N Rh C30 152.60(5)
N Rh C31 169.66(5)
C26 Rh P 159.47(4)
C26 Rh C27 35.38(5)
C30 Rh P 94.79(4)
C30 Rh C26 96.65(5)
C30 Rh C27 80.64(5)
C30 Rh C31 37.65(6)
C31 Rh P 97.86(4)
C31 Rh C26 81.22(5)
C31 Rh C27 87.38(5)
C2 P Rh 102.64(4)
C14 P Rh 126.65(4)
C14 P C2 103.03(6)
C14 P C20 106.20(7)
C20 P Rh 108.10(4)
C20 P C2 109.29(6)
C1 N Rh 121.41(8)
C1 N C5 116.99(10)
C5 N Rh 121.57(8)
N C1 H1 120.9(11)
N C1 C2 122.24(11)
C2 C1 H1 116.7(11)
C1 C2 P 106.28(8)
C1 C2 C3 104.71(10)
C1 C2 C4 112.41(10)
C3 C2 P 107.85(8)
C4 C2 P 115.84(9)
C4 C2 C3 109.08(10)
C2 C3 H3A 109.5
C2 C3 H3B 109.5
C2 C3 H3C 109.5
H3A C3 H3B 109.5
H3A C3 H3C 109.5
H3B C3 H3C 109.5
C2 C4 H4A 109.5
C2 C4 H4B 109.5
C2 C4 H4C 109.5
H4A C4 H4B 109.5
H4A C4 H4C 109.5
H4B C4 H4C 109.5
C6 C5 N 117.83(10)
C10 C5 N 119.72(10)
C10 C5 C6 122.28(11)
C5 C6 C11 120.97(11)
C7 C6 C5 117.93(11)
C7 C6 C11 121.09(11)
C6 C7 H7 119.1
C8 C7 C6 121.77(11)
C8 C7 H7 119.1
C7 C8 C9 118.59(11)
C7 C8 C12 119.94(12)
C9 C8 C12 121.46(12)
C8 C9 H9 119.2
C8 C9 C10 121.70(11)
C10 C9 H9 119.2
C5 C10 C9 117.70(11)
C5 C10 C13 121.18(11)
C9 C10 C13 121.12(11)
C6 C11 H11A 109.5
C6 C11 H11B 109.5
C6 C11 H11C 109.5
H11A C11 H11B 109.5
H11A C11 H11C 109.5
H11B C11 H11C 109.5
C8 C12 H12A 109.5
C8 C12 H12B 109.5
C8 C12 H12C 109.5
H12A C12 H12B 109.5
H12A C12 H12C 109.5
H12B C12 H12C 109.5
C10 C13 H13A 109.5
C10 C13 H13B 109.5
C10 C13 H13C 109.5
H13A C13 H13B 109.5
H13A C13 H13C 109.5
H13B C13 H13C 109.5
C15 C14 P 119.48(10)
C15 C14 C19 119.65(12)
C19 C14 P 120.25(11)
C14 C15 H15 120.2
C14 C15 C16 119.58(15)
C16 C15 H15 120.2
C15 C16 H16 119.8
C17 C16 C15 120.38(16)
C17 C16 H16 119.8
C16 C17 H17 119.8
C18 C17 C16 120.38(14)
C18 C17 H17 119.8
C17 C18 H18 119.9
C17 C18 C19 120.16(16)
C19 C18 H18 119.9
C14 C19 H19 120.1
C18 C19 C14 119.83(15)
C18 C19 H19 120.1
C21 C20 P 120.09(11)
C25 C20 P 119.65(11)
C25 C20 C21 119.03(12)
C20 C21 H21 119.9
C22 C21 C20 120.15(15)
C22 C21 H21 119.9
C21 C22 H22 119.9
C23 C22 C21 120.10(16)
C23 C22 H22 119.9
C22 C23 H23 119.8
C22 C23 C24 120.41(14)
C24 C23 H23 119.8
C23 C24 H24 120.0
C23 C24 C25 120.08(16)
C25 C24 H24 120.0
C20 C25 H25 119.9
C24 C25 C20 120.22(15)
C24 C25 H25 119.9
Rh C26 H26 101.9(12)
C27 C26 Rh 73.97(7)
C27 C26 H26 117.1(11)
C27 C26 C33 126.80(12)
C33 C26 Rh 105.32(9)
C33 C26 H26 114.9(11)
Rh C27 H27 101.2(11)
C26 C27 Rh 70.64(7)
C26 C27 H27 116.9(11)
C26 C27 C28 125.42(12)
C28 C27 Rh 110.00(8)
C28 C27 H27 116.3(11)
C27 C28 H28A 109.2
C27 C28 H28B 109.2
C27 C28 C29 111.91(11)
H28A C28 H28B 107.9
C29 C28 H28A 109.2
C29 C28 H28B 109.2
C28 C29 H29A 108.9
C28 C29 H29B 108.9
H29A C29 H29B 107.7
C30 C29 C28 113.55(11)
C30 C29 H29A 108.9
C30 C29 H29B 108.9
Rh C30 H30 106.7(12)
C29 C30 Rh 108.39(9)
C29 C30 H30 113.7(11)
C31 C30 Rh 72.29(7)
C31 C30 C29 126.82(12)
C31 C30 H30 116.7(11)
Rh C31 H31 105.5(12)
C30 C31 Rh 70.06(8)
C30 C31 H31 116.2(12)
C30 C31 C32 125.48(12)
C32 C31 Rh 112.14(9)
C32 C31 H31 115.0(12)
C31 C32 H32A 109.2
C31 C32 H32B 109.2
C31 C32 C33 112.26(10)
H32A C32 H32B 107.9
C33 C32 H32A 109.2
C33 C32 H32B 109.2
C26 C33 C32 114.07(11)
C26 C33 H33A 108.7
C26 C33 H33B 108.7
C32 C33 H33A 108.7
C32 C33 H33B 108.7
H33A C33 H33B 107.6
F1 B F2 109.01(13)
F3 B F1 110.00(15)
F3 B F2 112.30(16)
F3 B F4 109.17(14)
F4 B F1 108.50(13)
F4 B F2 107.78(15)

loop_
_geom_bond_atom_site_label_1
_geom_bond_atom_site_label_2
_geom_bond_distance
Rh P 2.2580(10)
Rh N 2.1128(12)
Rh C26 2.2294(15)
Rh C27 2.2711(14)
Rh C30 2.1429(15)
Rh C31 2.1714(14)
P C2 1.8752(14)
P C14 1.8096(14)
P C20 1.8186(13)
N C1 1.2838(15)
N C5 1.4449(15)
C1 H1 0.927(18)
C1 C2 1.5000(17)
C2 C3 1.5516(18)
C2 C4 1.5315(18)
C3 H3A 0.9800
C3 H3B 0.9800
C3 H3C 0.9800
C4 H4A 0.9800
C4 H4B 0.9800
C4 H4C 0.9800
C5 C6 1.4000(17)
C5 C10 1.3961(17)
C6 C7 1.3929(17)
C6 C11 1.5056(18)
C7 H7 0.9500
C7 C8 1.3924(19)
C8 C9 1.3968(18)
C8 C12 1.5069(18)
C9 H9 0.9500
C9 C10 1.3991(17)
C10 C13 1.5059(18)
C11 H11A 0.9800
C11 H11B 0.9800
C11 H11C 0.9800
C12 H12A 0.9800
C12 H12B 0.9800
C12 H12C 0.9800
C13 H13A 0.9800
C13 H13B 0.9800
C13 H13C 0.9800
C14 C15 1.3942(19)
C14 C19 1.4061(19)
C15 H15 0.9500
C15 C16 1.397(2)
C16 H16 0.9500
C16 C17 1.383(3)
C17 H17 0.9500
C17 C18 1.381(3)
C18 H18 0.9500
C18 C19 1.391(2)
C19 H19 0.9500
C20 C21 1.400(2)
C20 C25 1.399(2)
C21 H21 0.9500
C21 C22 1.398(2)
C22 H22 0.9500
C22 C23 1.376(3)
C23 H23 0.9500
C23 C24 1.387(3)
C24 H24 0.9500
C24 C25 1.392(2)
C25 H25 0.9500
C26 H26 0.929(19)
C26 C27 1.3682(19)
C26 C33 1.501(2)
C27 H27 0.961(19)
C27 C28 1.5127(19)
C28 H28A 0.9900
C28 H28B 0.9900
C28 C29 1.531(2)
C29 H29A 0.9900
C29 H29B 0.9900
C29 C30 1.509(2)
C30 H30 0.94(2)
C30 C31 1.392(2)
C31 H31 0.927(19)
C31 C32 1.518(2)
C32 H32A 0.9900
C32 H32B 0.9900
C32 C33 1.532(2)
C33 H33A 0.9900
C33 H33B 0.9900
F1 B 1.3878(18)
F2 B 1.3885(19)
F3 B 1.371(2)
F4 B 1.387(2)

loop_
_geom_torsion_atom_site_label_1
_geom_torsion_atom_site_label_2
_geom_torsion_atom_site_label_3
_geom_torsion_atom_site_label_4
_geom_torsion
Rh P C2 C1 24.52(8)
Rh P C2 C3 -87.31(8)
Rh P C2 C4 150.18(8)
Rh P C14 C15 17.43(13)
Rh P C14 C19 -171.58(9)
Rh P C20 C21 104.94(10)
Rh P C20 C25 -62.29(11)
Rh N C1 C2 7.38(16)
Rh N C5 C6 -93.67(11)
Rh N C5 C10 81.68(12)
Rh C26 C27 C28 -101.24(12)
Rh C26 C33 C32 42.36(13)
Rh C27 C28 C29 15.34(14)
Rh C30 C31 C32 -103.52(12)
Rh C31 C32 C33 12.28(15)
P C14 C15 C16 170.73(10)
P C14 C19 C18 -169.87(11)
P C20 C21 C22 -167.29(10)
P C20 C25 C24 167.16(10)
N C1 C2 P -22.33(14)
N C1 C2 C3 91.67(13)
N C1 C2 C4 -150.04(12)
N C5 C6 C7 174.04(10)
N C5 C6 C11 -5.12(16)
N C5 C10 C9 -173.16(10)
N C5 C10 C13 6.35(17)
C1 N C5 C6 84.47(13)
C1 N C5 C10 -100.18(13)
C2 P C14 C15 -99.45(11)
C2 P C14 C19 71.54(12)
C2 P C20 C21 -144.06(10)
C2 P C20 C25 48.71(11)
C5 N C1 C2 -170.77(10)
C5 C6 C7 C8 -0.65(17)
C6 C5 C10 C9 1.98(17)
C6 C5 C10 C13 -178.51(12)
C6 C7 C8 C9 1.58(18)
C6 C7 C8 C12 -177.77(12)
C7 C8 C9 C10 -0.74(18)
C8 C9 C10 C5 -0.99(18)
C8 C9 C10 C13 179.50(12)
C10 C5 C6 C7 -1.19(17)
C10 C5 C6 C11 179.66(11)
C11 C6 C7 C8 178.50(11)
C12 C8 C9 C10 178.61(12)
C14 P C2 C1 157.35(8)
C14 P C2 C3 45.52(10)
C14 P C2 C4 -77.00(10)
C14 P C20 C21 -33.55(12)
C14 P C20 C25 159.22(10)
C14 C15 C16 C17 -1.1(2)
C15 C14 C19 C18 1.1(2)
C15 C16 C17 C18 1.7(2)
C16 C17 C18 C19 -0.9(2)
C17 C18 C19 C14 -0.5(2)
C19 C14 C15 C16 -0.32(19)
C20 P C2 C1 -90.04(9)
C20 P C2 C3 158.12(8)
C20 P C2 C4 35.61(10)
C20 P C14 C15 145.70(10)
C20 P C14 C19 -43.31(12)
C20 C21 C22 C23 0.5(2)
C21 C20 C25 C24 -0.20(19)
C21 C22 C23 C24 -0.9(2)
C22 C23 C24 C25 0.7(2)
C23 C24 C25 C20 -0.1(2)
C25 C20 C21 C22 0.02(19)
C26 C27 C28 C29 95.32(16)
C27 C26 C33 C32 -38.86(19)
C27 C28 C29 C30 -39.50(16)
C28 C29 C30 Rh 43.66(13)
C28 C29 C30 C31 -37.61(19)
C29 C30 C31 Rh 100.05(13)
C29 C30 C31 C32 -3.5(2)
C30 C31 C32 C33 92.96(16)
C31 C32 C33 C26 -37.92(17)
C33 C26 C27 Rh 97.38(13)
C33 C26 C27 C28 -3.9(2)
